data_7718314
loop_
_publ_author_name
'Kumar, Amit'
'Golwankar, Riddhi R.'
'Pyrch, Mikaela M. F.'
'Cooper, Fynn L.'
'Arehart, Grant A.'
'Carter, Korey P.'
'Oliver, Allen G.'
'Day, Victor W.'
'Forbes, Tori Z.'
'Blakemore, James D.'

_publ_section_title
;
 Macrocyclic control of electron transfer to high valent uranium in
 heterobimetallic complexes.
;
_journal_issue 20
_journal_name_full 'Dalton transactions (Cambridge, England : 2003)'
_journal_page_first 8061
_journal_page_last 8075
_journal_paper_doi 10.1039/d4dt03503h
_journal_volume 54
_journal_year 2025
_chemical_formula_moiety 'C24 H27 F3 N3 Na O10 S U, C2 H3 N'
_chemical_formula_sum 'C26 H30 F3 N4 Na O10 S U'
_chemical_formula_weight 908.62
_chemical_properties_physical Moisture-sensitive
_space_group_crystal_system triclinic
_space_group_IT_number 2
_space_group_name_Hall '-P 1'
_space_group_name_H-M_alt 'P -1'
_atom_sites_solution_hydrogens geom
_atom_sites_solution_primary direct
_audit_creation_method
;FinalCif V146 by Daniel Kratzert, Freiburg 2025, 
https://dkratzert.de/finalcif.html
;
_audit_update_record
;
2025-02-20 deposited with the CCDC.	2025-03-12 downloaded from the CCDC.
;
_cell_angle_alpha 75.1951(11)
_cell_angle_beta 80.6655(12)
_cell_angle_gamma 73.5073(10)
_cell_formula_units_Z 2
_cell_length_a 9.7725(3)
_cell_length_b 12.1131(4)
_cell_length_c 14.1658(5)
_cell_measurement_reflns_used 9946
_cell_measurement_temperature 200(2)
_cell_measurement_theta_max 69.956
_cell_measurement_theta_min 3.242
_cell_volume 1547.22(9)
_computing_cell_refinement 'SAINT V8.34A'
_computing_data_collection 'Bruker BIS 2015.5.1.2/11-Jun-2015 P2 and APEX2_2014.11-0'
_computing_data_reduction 'SAINT V8.34A'
_computing_molecular_graphics 'ShelXle (H\"ubschle 2011)'
_computing_publication_material 'SHELXL 2018/3 (Sheldrick, 2018)'
_computing_structure_refinement 'SHELXL-2018/3 (Sheldrick, 2018)'
_computing_structure_solution 'SHELXS (G. Sheldrick)'
_diffrn_ambient_environment N~2~
_diffrn_ambient_temperature 200(2)
_diffrn_detector CCD
_diffrn_detector_type 'Bruker APEX II'
_diffrn_measured_fraction_theta_full 0.961
_diffrn_measured_fraction_theta_max 0.920
_diffrn_measurement_device 'three-circle diffractometer'
_diffrn_measurement_device_type 'Bruker Proteum'
_diffrn_measurement_method '\w and \f scans'
_diffrn_measurement_specimen_support 'MiTeGen micromount'
_diffrn_radiation_monochromator 'Helios multilayer mirror optics'
_diffrn_radiation_probe x-ray
_diffrn_radiation_type CuK\a
_diffrn_radiation_wavelength 1.54178
_diffrn_reflns_av_R_equivalents 0.0296
_diffrn_reflns_av_unetI/netI 0.0283
_diffrn_reflns_Laue_measured_fraction_full 0.961
_diffrn_reflns_Laue_measured_fraction_max 0.920
_diffrn_reflns_limit_h_max 11
_diffrn_reflns_limit_h_min -11
_diffrn_reflns_limit_k_max 14
_diffrn_reflns_limit_k_min -14
_diffrn_reflns_limit_l_max 16
_diffrn_reflns_limit_l_min -14
_diffrn_reflns_number 18109
_diffrn_reflns_point_group_measured_fraction_full 0.961
_diffrn_reflns_point_group_measured_fraction_max 0.920
_diffrn_reflns_theta_full 66.000
_diffrn_reflns_theta_max 70.062
_diffrn_reflns_theta_min 3.242
_diffrn_source 'microfocus rotating anode generator'
_diffrn_source_current 45
_diffrn_source_type 'Bruker MicroStar'
_diffrn_source_voltage 60
_exptl_absorpt_coefficient_mu 16.248
_exptl_absorpt_correction_T_max 0.5383
_exptl_absorpt_correction_T_min 0.1695
_exptl_absorpt_correction_type numerical
_exptl_absorpt_process_details
;SADABS-2014/5 - Bruker AXS area detector scaling and absorption correction: 
Krause, L., Herbst-Irmer, R., Sheldrick G.M. & Stalke D., J. Appl. Cryst. 48 
(2015) 3-10
;
_exptl_crystal_colour orange
_exptl_crystal_density_diffrn 1.950
_exptl_crystal_description Rectangular
_exptl_crystal_F_000 880
_exptl_crystal_recrystallization_method 'Re-crystallisation from solvent'
_exptl_crystal_size_max 0.099
_exptl_crystal_size_mid 0.074
_exptl_crystal_size_min 0.024
_exptl_transmission_factor_max 0.5383
_exptl_transmission_factor_min 0.1695
_refine_diff_density_max 1.832
_refine_diff_density_min -1.513
_refine_diff_density_rms 0.124
_refine_ls_extinction_method none
_refine_ls_goodness_of_fit_ref 1.080
_refine_ls_hydrogen_treatment constr
_refine_ls_matrix_type full
_refine_ls_number_parameters 472
_refine_ls_number_reflns 5409
_refine_ls_number_restraints 44
_refine_ls_restrained_S_all 1.082
_refine_ls_R_factor_all 0.0232
_refine_ls_R_factor_gt 0.0227
_refine_ls_shift/su_max 0.015
_refine_ls_shift/su_mean 0.001
_refine_ls_structure_factor_coef Fsqd
_refine_ls_weighting_details 'w=1/[\s^2^(Fo^2^)+(0.0392P)^2^+0.7002P] where P=(Fo^2^+2Fc^2^)/3'
_refine_ls_weighting_scheme calc
_refine_ls_wR_factor_gt 0.0564
_refine_ls_wR_factor_ref 0.0568
_reflns_Friedel_coverage 0.000
_reflns_number_gt 5284
_reflns_number_total 5409
_reflns_threshold_expression 'I > 2\s(I)'
_cod_data_source_file d4dt03503h3.cif
_cod_data_source_block q56k
_cod_depositor_comments 'Adding full bibliography for 7718311--7718320.cif.'
_cod_database_code 7718314
_shelx_shelxl_version_number 2018/3
_shelx_space_group_comment
;
The symmetry employed for this shelxl refinement is uniquely defined
by the following loop, which should always be used as a source of
symmetry information in preference to the above space-group names.
They are only intended as comments.
;
_shelx_estimated_absorpt_t_min 0.296
_shelx_estimated_absorpt_t_max 0.696
_diffrn_measurement_ambient_temperature_device_make 'Oxford Cryostream'

loop_
_space_group_symop_operation_xyz
'x, y, z'
'-x, -y, -z'

loop_
_atom_site_label
_atom_site_type_symbol
_atom_site_fract_x
_atom_site_fract_y
_atom_site_fract_z
_atom_site_U_iso_or_equiv
_atom_site_adp_type
_atom_site_occupancy
_atom_site_site_symmetry_order
_atom_site_calc_flag
_atom_site_refinement_flags_posn
_atom_site_refinement_flags_adp
_atom_site_refinement_flags_occupancy
_atom_site_disorder_assembly
_atom_site_disorder_group
U U 0.38296(2) 0.60263(2) 0.27382(2) 0.02075(6) Uani 1 1 d . . . . .
Na Na 0.34180(16) 0.31058(12) 0.30824(11) 0.0299(3) Uani 1 1 d . . . . .
O1 O 0.3367(3) 0.4881(2) 0.18607(18) 0.0306(5) Uani 1 1 d . . . . .
O2 O 0.3286(3) 0.4582(2) 0.39954(17) 0.0262(5) Uani 1 1 d . . . . .
O3 O 0.2039(3) 0.2845(2) 0.46177(19) 0.0297(5) Uani 1 1 d . . . . .
O4 O 0.2352(3) 0.1480(2) 0.3284(2) 0.0359(6) Uani 1 1 d . . . . .
O5 O 0.1874(3) 0.3415(2) 0.18064(19) 0.0346(6) Uani 1 1 d . . . . .
O7 O 0.5660(3) 0.5220(2) 0.2760(2) 0.0282(5) Uani 1 1 d . . . . .
O8 O 0.2050(3) 0.6955(2) 0.2694(2) 0.0313(6) Uani 1 1 d . . . . .
N1 N 0.4253(3) 0.6965(3) 0.0893(2) 0.0272(6) Uani 1 1 d . . . . .
N2 N 0.3769(3) 0.6650(3) 0.4330(2) 0.0292(6) Uani 1 1 d . . . . .
N3 N 0.4779(3) 0.7881(3) 0.2454(2) 0.0296(6) Uani 1 1 d . . . . .
C1 C 0.3979(4) 0.6669(3) 0.0148(3) 0.0265(7) Uani 1 1 d . . . . .
H1 H 0.427357 0.709651 -0.047698 0.032 Uiso 1 1 calc R U . . .
C2 C 0.3274(4) 0.5762(3) 0.0142(3) 0.0253(7) Uani 1 1 d . . . . .
C3 C 0.2877(4) 0.5737(3) -0.0754(3) 0.0307(7) Uani 1 1 d . . . . .
H3 H 0.312202 0.627257 -0.133200 0.037 Uiso 1 1 calc R U . . .
C4 C 0.2136(4) 0.4947(3) -0.0813(3) 0.0341(8) Uani 1 1 d . . . . .
H4 H 0.187308 0.493962 -0.142812 0.041 Uiso 1 1 calc R U . . .
C5 C 0.1774(4) 0.4157(3) 0.0036(3) 0.0325(8) Uani 1 1 d . . . . .
H5 H 0.124564 0.362238 0.000063 0.039 Uiso 1 1 calc R U . . .
C6 C 0.2181(4) 0.4151(3) 0.0925(3) 0.0270(7) Uani 1 1 d . . . . .
C7 C 0.2956(4) 0.4952(3) 0.1001(3) 0.0244(7) Uani 1 1 d . . . . .
C8 C 0.1382(5) 0.2418(3) 0.1768(3) 0.0364(9) Uani 1 1 d . . . . .
H8A H 0.212534 0.188474 0.141280 0.044 Uiso 1 1 calc R U . . .
H8B H 0.050110 0.268402 0.142410 0.044 Uiso 1 1 calc R U . . .
C9 C 0.1077(5) 0.1786(3) 0.2815(3) 0.0384(9) Uani 1 1 d . . . . .
H9A H 0.029414 0.230662 0.315746 0.046 Uiso 1 1 calc R U . . .
H9B H 0.077717 0.106669 0.282801 0.046 Uiso 1 1 calc R U . . .
C10 C 0.2181(5) 0.0984(3) 0.4305(3) 0.0369(9) Uani 1 1 d . . . . .
H10A H 0.314008 0.060030 0.453929 0.044 Uiso 1 1 calc R U . . .
H10B H 0.165923 0.036421 0.441125 0.044 Uiso 1 1 calc R U . . .
C11 C 0.1374(4) 0.1880(3) 0.4913(3) 0.0331(8) Uani 1 1 d . . . . .
H11A H 0.034990 0.215602 0.478995 0.040 Uiso 1 1 calc R U . . .
H11B H 0.143783 0.152368 0.562118 0.040 Uiso 1 1 calc R U . . .
C12 C 0.1713(4) 0.3674(3) 0.5181(3) 0.0268(7) Uani 1 1 d . . . . .
C13 C 0.0760(4) 0.3660(3) 0.6018(3) 0.0311(7) Uani 1 1 d . . . . .
H13 H 0.023238 0.307666 0.622083 0.037 Uiso 1 1 calc R U . . .
C14 C 0.0582(4) 0.4514(4) 0.6565(3) 0.0358(8) Uani 1 1 d . . . . .
H14 H -0.008522 0.452076 0.713346 0.043 Uiso 1 1 calc R U . . .
C15 C 0.1364(4) 0.5340(3) 0.6284(3) 0.0326(8) Uani 1 1 d . . . . .
H15 H 0.128358 0.587985 0.668515 0.039 Uiso 1 1 calc R U . . .
C16 C 0.2296(4) 0.5400(3) 0.5400(3) 0.0280(7) Uani 1 1 d . . . . .
C17 C 0.2448(4) 0.4578(3) 0.4824(2) 0.0242(7) Uani 1 1 d . . . . .
C18 C 0.3075(4) 0.6312(3) 0.5154(3) 0.0321(8) Uani 1 1 d . . . . .
H18 H 0.306840 0.670031 0.565907 0.039 Uiso 1 1 calc R U . . .
C19 C 0.4441(5) 0.7620(4) 0.4261(3) 0.0382(9) Uani 1 1 d . . . . .
H19A H 0.548409 0.730361 0.431209 0.046 Uiso 0.666(8) 1 calc R U P A 1
H19B H 0.401902 0.803338 0.479962 0.046 Uiso 0.666(8) 1 calc R U P A 1
H19C H 0.495875 0.746229 0.484554 0.046 Uiso 0.334(8) 1 calc R U P A 2
H19D H 0.369095 0.837105 0.423901 0.046 Uiso 0.334(8) 1 calc R U P A 2
C20 C 0.4161(7) 0.8493(5) 0.3246(5) 0.0375(15) Uani 0.666(8) 1 d . . P A 1
H20A H 0.311625 0.881911 0.320595 0.045 Uiso 0.666(8) 1 calc R U P A 1
H20B H 0.459582 0.915781 0.317888 0.045 Uiso 0.666(8) 1 calc R U P A 1
C20' C 0.5500(12) 0.7726(9) 0.3322(9) 0.029(3) Uani 0.334(8) 1 d . . P A 2
H20C H 0.590244 0.840918 0.325518 0.035 Uiso 0.334(8) 1 calc R U P A 2
H20D H 0.630319 0.700547 0.337658 0.035 Uiso 0.334(8) 1 calc R U P A 2
C21 C 0.4398(7) 0.8649(5) 0.1503(5) 0.0377(15) Uani 0.666(8) 1 d . . P A 1
H21A H 0.484643 0.931805 0.136185 0.045 Uiso 0.666(8) 1 calc R U P A 1
H21B H 0.334510 0.897456 0.153036 0.045 Uiso 0.666(8) 1 calc R U P A 1
C21' C 0.5690(12) 0.7948(9) 0.1556(9) 0.029(3) Uani 0.334(8) 1 d . . P A 2
H21C H 0.653132 0.725655 0.162526 0.035 Uiso 0.334(8) 1 calc R U P A 2
H21D H 0.604283 0.866811 0.141983 0.035 Uiso 0.334(8) 1 calc R U P A 2
C22 C 0.4894(5) 0.7978(3) 0.0676(3) 0.0349(8) Uani 1 1 d . . . . .
H22A H 0.459900 0.851149 0.004571 0.042 Uiso 0.666(8) 1 calc R U P A 1
H22B H 0.595306 0.769562 0.061453 0.042 Uiso 0.666(8) 1 calc R U P A 1
H22C H 0.413273 0.872311 0.054663 0.042 Uiso 0.334(8) 1 calc R U P A 2
H22D H 0.557964 0.795333 0.007981 0.042 Uiso 0.334(8) 1 calc R U P A 2
C23 C 0.6414(7) 0.7553(5) 0.2447(5) 0.0391(15) Uani 0.666(8) 1 d . . P A 1
H23A H 0.669569 0.699406 0.306116 0.059 Uiso 0.666(8) 1 calc R U P A 1
H23B H 0.673651 0.826614 0.238533 0.059 Uiso 0.666(8) 1 calc R U P A 1
H23C H 0.685680 0.718788 0.189190 0.059 Uiso 0.666(8) 1 calc R U P A 1
C23' C 0.3529(13) 0.9028(9) 0.2396(10) 0.035(3) Uani 0.334(8) 1 d . . P A 2
H23D H 0.320694 0.928351 0.173646 0.052 Uiso 0.334(8) 1 calc R U P A 2
H23E H 0.386631 0.965184 0.253750 0.052 Uiso 0.334(8) 1 calc R U P A 2
H23F H 0.272892 0.886796 0.287851 0.052 Uiso 0.334(8) 1 calc R U P A 2
N1S N -0.1815(6) 0.9384(5) -0.0163(4) 0.0753(15) Uani 1 1 d . . . B 2
C1S C -0.0934(5) 0.8788(4) 0.0295(4) 0.0488(11) Uani 1 1 d . . . B 2
C2S C 0.0184(7) 0.8014(6) 0.0882(5) 0.0705(17) Uani 1 1 d . . . B 2
H2SA H 0.074188 0.739115 0.054597 0.106 Uiso 1 1 calc R U . B 2
H2SB H -0.024618 0.765798 0.152051 0.106 Uiso 1 1 calc R U . B 2
H2SC H 0.081501 0.846804 0.097973 0.106 Uiso 1 1 calc R U . B 2
S1A S 0.67575(11) 0.11901(9) 0.32434(8) 0.0347(3) Uani 0.907(4) 1 d D . P C 1
O11A O 0.5804(4) 0.2282(3) 0.2828(3) 0.0639(10) Uani 0.907(4) 1 d D . P C 1
O12A O 0.6060(4) 0.0283(3) 0.3747(3) 0.0569(9) Uani 0.907(4) 1 d D . P C 1
O13A O 0.7885(5) 0.1280(4) 0.3727(3) 0.0572(11) Uani 0.907(4) 1 d D . P C 1
C24A C 0.7704(5) 0.0666(4) 0.2165(3) 0.0438(11) Uani 0.907(4) 1 d D U P C 1
F11A F 0.8587(6) -0.0384(3) 0.2404(3) 0.0794(13) Uani 0.907(4) 1 d D . P C 1
F12A F 0.8442(4) 0.1398(3) 0.1593(3) 0.0669(10) Uani 0.907(4) 1 d D . P C 1
F13A F 0.6772(6) 0.0565(4) 0.1616(3) 0.0738(12) Uani 0.907(4) 1 d D . P C 1
S1B S 0.6326(11) 0.1026(7) 0.2811(7) 0.047(4) Uiso 0.093(4) 1 d D . P C 2
O12B O 0.6060(4) 0.0283(3) 0.3747(3) 0.0569(9) Uani 0.093(4) 1 d D . P C 2
O11B O 0.5804(4) 0.2282(3) 0.2828(3) 0.0639(10) Uani 0.093(4) 1 d D . P C 2
O13B O 0.619(4) 0.071(2) 0.1944(14) 0.10(2) Uiso 0.093(4) 1 d D . P C 2
F12B F 0.869(3) 0.166(3) 0.204(2) 0.082(13) Uiso 0.093(4) 1 d D . P C 2
F11B F 0.903(2) -0.0192(19) 0.268(3) 0.057(10) Uiso 0.093(4) 1 d D . P C 2
F13B F 0.859(3) 0.103(4) 0.359(2) 0.11(2) Uiso 0.093(4) 1 d D . P C 2
C24B C 0.8260(13) 0.0867(16) 0.2773(17) 0.0430(13) Uiso 0.093(4) 1 d D U P C 2

loop_
_atom_site_aniso_label
_atom_site_aniso_U_11
_atom_site_aniso_U_22
_atom_site_aniso_U_33
_atom_site_aniso_U_23
_atom_site_aniso_U_13
_atom_site_aniso_U_12
U 0.02292(8) 0.02199(8) 0.01677(8) -0.00438(5) -0.00359(4) -0.00379(5)
Na 0.0366(8) 0.0311(7) 0.0231(7) -0.0068(5) -0.0006(6) -0.0110(6)
O1 0.0482(16) 0.0308(12) 0.0177(13) -0.0031(9) -0.0096(10) -0.0161(11)
O2 0.0340(13) 0.0260(11) 0.0176(12) -0.0075(9) 0.0012(9) -0.0058(10)
O3 0.0364(14) 0.0285(12) 0.0226(13) -0.0060(9) 0.0030(10) -0.0083(10)
O4 0.0410(15) 0.0338(13) 0.0329(15) -0.0077(10) 0.0007(11) -0.0115(11)
O5 0.0530(17) 0.0340(13) 0.0234(14) -0.0062(10) -0.0052(11) -0.0206(12)
O7 0.0261(13) 0.0297(12) 0.0253(14) -0.0082(10) -0.0015(10) -0.0004(10)
O8 0.0237(13) 0.0345(13) 0.0304(15) -0.0052(10) -0.0027(10) -0.0010(10)
N1 0.0286(16) 0.0264(14) 0.0245(16) -0.0037(11) -0.0022(12) -0.0058(12)
N2 0.0341(16) 0.0271(14) 0.0271(17) -0.0110(11) -0.0067(12) -0.0022(12)
N3 0.0339(17) 0.0230(13) 0.0318(18) -0.0058(12) -0.0095(13) -0.0037(12)
C1 0.0299(18) 0.0288(16) 0.0164(17) -0.0008(12) -0.0033(13) -0.0038(13)
C2 0.0251(17) 0.0261(15) 0.0207(18) -0.0050(12) -0.0026(13) -0.0004(13)
C3 0.037(2) 0.0333(17) 0.0179(18) -0.0034(13) -0.0042(14) -0.0035(15)
C4 0.040(2) 0.0413(19) 0.022(2) -0.0101(14) -0.0084(15) -0.0055(16)
C5 0.037(2) 0.0376(18) 0.027(2) -0.0110(15) -0.0069(15) -0.0104(15)
C6 0.0296(18) 0.0278(16) 0.0227(19) -0.0085(13) -0.0010(13) -0.0040(13)
C7 0.0260(17) 0.0262(16) 0.0199(18) -0.0081(12) -0.0038(13) -0.0015(13)
C8 0.047(2) 0.0342(19) 0.035(2) -0.0086(15) -0.0084(17) -0.0177(17)
C9 0.040(2) 0.0352(19) 0.041(2) -0.0049(16) -0.0045(17) -0.0148(17)
C10 0.050(2) 0.0298(17) 0.029(2) -0.0036(14) -0.0012(17) -0.0122(17)
C11 0.038(2) 0.0322(17) 0.024(2) 0.0006(14) 0.0039(15) -0.0117(15)
C12 0.0253(17) 0.0292(16) 0.0201(18) -0.0032(12) -0.0045(13) 0.0017(13)
C13 0.0257(18) 0.0379(18) 0.0233(19) -0.0029(14) -0.0012(14) -0.0021(14)
C14 0.033(2) 0.045(2) 0.0211(19) -0.0069(15) 0.0019(14) -0.0001(16)
C15 0.035(2) 0.0386(19) 0.0184(19) -0.0107(14) -0.0041(14) 0.0045(15)
C16 0.0280(18) 0.0311(17) 0.0203(18) -0.0064(13) -0.0041(13) 0.0012(14)
C17 0.0231(16) 0.0263(16) 0.0166(17) -0.0024(12) -0.0025(12) 0.0025(13)
C18 0.040(2) 0.0295(17) 0.025(2) -0.0121(14) -0.0064(15) 0.0010(15)
C19 0.054(3) 0.038(2) 0.030(2) -0.0142(16) -0.0074(18) -0.0157(18)
C20 0.040(3) 0.029(3) 0.046(4) -0.013(2) -0.008(3) -0.005(2)
C20' 0.030(6) 0.025(5) 0.036(7) -0.012(4) -0.010(4) -0.002(4)
C21 0.047(4) 0.029(3) 0.036(4) 0.000(2) -0.015(3) -0.009(2)
C21' 0.033(6) 0.025(5) 0.031(6) -0.005(4) 0.001(4) -0.012(4)
C22 0.048(2) 0.0345(19) 0.023(2) -0.0005(14) -0.0041(16) -0.0171(17)
C23 0.030(3) 0.037(3) 0.051(4) -0.007(3) -0.009(3) -0.009(2)
C23' 0.032(6) 0.017(5) 0.045(7) -0.005(4) -0.006(5) 0.010(4)
N1S 0.077(4) 0.078(3) 0.067(3) -0.031(3) -0.039(3) 0.017(3)
C1S 0.050(3) 0.054(2) 0.044(3) -0.024(2) -0.011(2) 0.000(2)
C2S 0.058(3) 0.070(4) 0.078(4) -0.028(3) -0.031(3) 0.015(3)
S1A 0.0335(6) 0.0351(5) 0.0357(6) -0.0126(4) 0.0029(4) -0.0084(4)
O11A 0.049(2) 0.0466(18) 0.076(3) -0.0065(17) 0.0114(18) 0.0036(15)
O12A 0.062(2) 0.066(2) 0.042(2) 0.0039(15) -0.0020(15) -0.0301(18)
O13A 0.052(3) 0.076(3) 0.057(3) -0.034(2) -0.0002(19) -0.023(2)
C24A 0.0452(14) 0.0421(13) 0.0418(14) -0.0100(10) -0.0021(9) -0.0083(10)
F11A 0.106(3) 0.0451(18) 0.060(3) -0.0174(17) 0.000(2) 0.024(2)
F12A 0.073(2) 0.070(2) 0.044(2) -0.0059(16) 0.0221(17) -0.0188(18)
F13A 0.112(4) 0.079(2) 0.044(2) -0.0187(18) -0.020(2) -0.035(2)
O12B 0.062(2) 0.066(2) 0.042(2) 0.0039(15) -0.0020(15) -0.0301(18)
O11B 0.049(2) 0.0466(18) 0.076(3) -0.0065(17) 0.0114(18) 0.0036(15)

loop_
_atom_type_symbol
_atom_type_description
_atom_type_scat_dispersion_real
_atom_type_scat_dispersion_imag
_atom_type_scat_source
C C 0.0181 0.0091 'International Tables Vol C Tables 4.2.6.8 and 6.1.1.4'
H H 0.0000 0.0000 'International Tables Vol C Tables 4.2.6.8 and 6.1.1.4'
F F 0.0727 0.0534 'International Tables Vol C Tables 4.2.6.8 and 6.1.1.4'
N N 0.0311 0.0180 'International Tables Vol C Tables 4.2.6.8 and 6.1.1.4'
Na Na 0.1353 0.1239 'International Tables Vol C Tables 4.2.6.8 and 6.1.1.4'
O O 0.0492 0.0322 'International Tables Vol C Tables 4.2.6.8 and 6.1.1.4'
S S 0.3331 0.5567 'International Tables Vol C Tables 4.2.6.8 and 6.1.1.4'
U U -4.3638 13.4090 'International Tables Vol C Tables 4.2.6.8 and 6.1.1.4'

loop_
_geom_angle_atom_site_label_1
_geom_angle_atom_site_label_2
_geom_angle_atom_site_label_3
_geom_angle
_geom_angle_site_symmetry_1
_geom_angle_site_symmetry_3
_geom_angle_publ_flag
O7 U O8 174.71(10) . . ?
O7 U O1 91.93(11) . . ?
O8 U O1 91.95(12) . . ?
O7 U O2 88.19(11) . . ?
O8 U O2 95.96(11) . . ?
O1 U O2 81.14(9) . . ?
O7 U N2 93.50(11) . . ?
O8 U N2 84.69(12) . . ?
O1 U N2 152.53(10) . . ?
O2 U N2 72.16(9) . . ?
O7 U N3 85.72(11) . . ?
O8 U N3 88.99(11) . . ?
O1 U N3 139.28(10) . . ?
O2 U N3 139.22(10) . . ?
N2 U N3 68.04(10) . . ?
O7 U N1 91.04(11) . . ?
O8 U N1 86.79(11) . . ?
O1 U N1 71.54(9) . . ?
O2 U N1 152.63(9) . . ?
N2 U N1 135.16(10) . . ?
N3 U N1 67.87(10) . . ?
O7 U Na 80.45(9) . . ?
O8 U Na 104.83(9) . . ?
O1 U Na 40.96(6) . . ?
O2 U Na 42.07(6) . . ?
N2 U Na 113.83(7) . . ?
N3 U Na 166.12(8) . . ?
N1 U Na 110.91(7) . . ?
O11B Na O3 124.82(14) . . ?
O11A Na O3 124.82(14) . . ?
O11B Na O1 96.45(12) . . ?
O11A Na O1 96.45(12) . . ?
O3 Na O1 128.38(11) . . ?
O11B Na O4 103.71(13) . . ?
O11A Na O4 103.71(13) . . ?
O3 Na O4 70.05(10) . . ?
O1 Na O4 133.56(11) . . ?
O11B Na O2 103.97(14) . . ?
O11A Na O2 103.97(14) . . ?
O3 Na O2 66.23(9) . . ?
O1 Na O2 75.44(9) . . ?
O4 Na O2 136.11(11) . . ?
O11B Na O5 119.72(15) . . ?
O11A Na O5 119.72(15) . . ?
O3 Na O5 108.34(11) . . ?
O1 Na O5 65.95(9) . . ?
O4 Na O5 67.71(10) . . ?
O2 Na O5 123.29(11) . . ?
O11B Na S1B 22.88(19) . . ?
O3 Na S1B 116.52(17) . . ?
O1 Na S1B 112.81(16) . . ?
O4 Na S1B 80.83(19) . . ?
O2 Na S1B 122.4(2) . . ?
O5 Na S1B 110.4(2) . . ?
O11B Na U 94.21(10) . . ?
O11A Na U 94.21(10) . . ?
O3 Na U 102.69(7) . . ?
O1 Na U 38.36(6) . . ?
O4 Na U 161.71(9) . . ?
O2 Na U 38.78(6) . . ?
O5 Na U 100.31(7) . . ?
S1B Na U 117.03(17) . . ?
C7 O1 U 140.5(2) . . ?
C7 O1 Na 118.2(2) . . ?
U O1 Na 100.68(10) . . ?
C17 O2 U 134.0(2) . . ?
C17 O2 Na 118.8(2) . . ?
U O2 Na 99.15(9) . . ?
C12 O3 C11 118.7(3) . . ?
C12 O3 Na 121.5(2) . . ?
C11 O3 Na 119.3(2) . . ?
C9 O4 C10 113.9(3) . . ?
C9 O4 Na 113.8(2) . . ?
C10 O4 Na 107.3(2) . . ?
C6 O5 C8 117.3(3) . . ?
C6 O5 Na 116.1(2) . . ?
C8 O5 Na 116.3(2) . . ?
C1 N1 C22 116.2(3) . . ?
C1 N1 U 128.8(2) . . ?
C22 N1 U 115.0(2) . . ?
C18 N2 C19 116.6(3) . . ?
C18 N2 U 126.8(2) . . ?
C19 N2 U 116.0(2) . . ?
C21' N3 C20' 114.4(7) . . ?
C20 N3 C21 110.8(4) . . ?
C20 N3 C23 108.0(4) . . ?
C21 N3 C23 108.2(4) . . ?
C21' N3 C23' 110.0(7) . . ?
C20' N3 C23' 107.6(7) . . ?
C21' N3 U 107.7(4) . . ?
C20 N3 U 109.2(3) . . ?
C20' N3 U 105.4(4) . . ?
C21 N3 U 109.3(3) . . ?
C23 N3 U 111.3(3) . . ?
C23' N3 U 111.6(5) . . ?
N1 C1 C2 128.2(3) . . ?
N1 C1 H1 115.9 . . ?
C2 C1 H1 115.9 . . ?
C3 C2 C7 120.2(3) . . ?
C3 C2 C1 117.5(3) . . ?
C7 C2 C1 122.3(3) . . ?
C4 C3 C2 121.1(3) . . ?
C4 C3 H3 119.5 . . ?
C2 C3 H3 119.5 . . ?
C3 C4 C5 119.6(3) . . ?
C3 C4 H4 120.2 . . ?
C5 C4 H4 120.2 . . ?
C6 C5 C4 120.2(3) . . ?
C6 C5 H5 119.9 . . ?
C4 C5 H5 119.9 . . ?
C5 C6 O5 124.9(3) . . ?
C5 C6 C7 121.1(3) . . ?
O5 C6 C7 114.0(3) . . ?
O1 C7 C2 123.5(3) . . ?
O1 C7 C6 118.7(3) . . ?
C2 C7 C6 117.8(3) . . ?
O5 C8 C9 107.0(3) . . ?
O5 C8 H8A 110.3 . . ?
C9 C8 H8A 110.3 . . ?
O5 C8 H8B 110.3 . . ?
C9 C8 H8B 110.3 . . ?
H8A C8 H8B 108.6 . . ?
O4 C9 C8 107.8(3) . . ?
O4 C9 H9A 110.1 . . ?
C8 C9 H9A 110.1 . . ?
O4 C9 H9B 110.1 . . ?
C8 C9 H9B 110.1 . . ?
H9A C9 H9B 108.5 . . ?
O4 C10 C11 113.7(3) . . ?
O4 C10 H10A 108.8 . . ?
C11 C10 H10A 108.8 . . ?
O4 C10 H10B 108.8 . . ?
C11 C10 H10B 108.8 . . ?
H10A C10 H10B 107.7 . . ?
O3 C11 C10 106.5(3) . . ?
O3 C11 H11A 110.4 . . ?
C10 C11 H11A 110.4 . . ?
O3 C11 H11B 110.4 . . ?
C10 C11 H11B 110.4 . . ?
H11A C11 H11B 108.6 . . ?
O3 C12 C13 124.7(3) . . ?
O3 C12 C17 113.8(3) . . ?
C13 C12 C17 121.6(3) . . ?
C12 C13 C14 119.4(4) . . ?
C12 C13 H13 120.3 . . ?
C14 C13 H13 120.3 . . ?
C15 C14 C13 120.3(4) . . ?
C15 C14 H14 119.9 . . ?
C13 C14 H14 119.9 . . ?
C14 C15 C16 120.9(3) . . ?
C14 C15 H15 119.6 . . ?
C16 C15 H15 119.6 . . ?
C17 C16 C15 119.5(3) . . ?
C17 C16 C18 123.3(3) . . ?
C15 C16 C18 117.2(3) . . ?
O2 C17 C16 122.9(3) . . ?
O2 C17 C12 119.0(3) . . ?
C16 C17 C12 118.0(3) . . ?
N2 C18 C16 127.2(3) . . ?
N2 C18 H18 116.4 . . ?
C16 C18 H18 116.4 . . ?
N2 C19 C20' 109.7(5) . . ?
N2 C19 C20 107.8(3) . . ?
N2 C19 H19A 110.2 . . ?
C20 C19 H19A 110.2 . . ?
N2 C19 H19B 110.2 . . ?
C20 C19 H19B 110.2 . . ?
H19A C19 H19B 108.5 . . ?
N2 C19 H19C 109.7 . . ?
C20' C19 H19C 109.7 . . ?
N2 C19 H19D 109.7 . . ?
C20' C19 H19D 109.7 . . ?
H19C C19 H19D 108.2 . . ?
N3 C20 C19 110.0(4) . . ?
N3 C20 H20A 109.7 . . ?
C19 C20 H20A 109.7 . . ?
N3 C20 H20B 109.7 . . ?
C19 C20 H20B 109.7 . . ?
H20A C20 H20B 108.2 . . ?
N3 C20' C19 110.7(7) . . ?
N3 C20' H20C 109.5 . . ?
C19 C20' H20C 109.5 . . ?
N3 C20' H20D 109.5 . . ?
C19 C20' H20D 109.5 . . ?
H20C C20' H20D 108.1 . . ?
N3 C21 C22 111.5(4) . . ?
N3 C21 H21A 109.3 . . ?
C22 C21 H21A 109.3 . . ?
N3 C21 H21B 109.3 . . ?
C22 C21 H21B 109.3 . . ?
H21A C21 H21B 108.0 . . ?
N3 C21' C22 111.9(7) . . ?
N3 C21' H21C 109.2 . . ?
C22 C21' H21C 109.2 . . ?
N3 C21' H21D 109.2 . . ?
C22 C21' H21D 109.2 . . ?
H21C C21' H21D 107.9 . . ?
N1 C22 C21 109.5(4) . . ?
N1 C22 C21' 110.5(5) . . ?
N1 C22 H22A 109.8 . . ?
C21 C22 H22A 109.8 . . ?
N1 C22 H22B 109.8 . . ?
C21 C22 H22B 109.8 . . ?
H22A C22 H22B 108.2 . . ?
N1 C22 H22C 109.6 . . ?
C21' C22 H22C 109.6 . . ?
N1 C22 H22D 109.6 . . ?
C21' C22 H22D 109.6 . . ?
H22C C22 H22D 108.1 . . ?
N3 C23 H23A 109.5 . . ?
N3 C23 H23B 109.5 . . ?
H23A C23 H23B 109.5 . . ?
N3 C23 H23C 109.5 . . ?
H23A C23 H23C 109.5 . . ?
H23B C23 H23C 109.5 . . ?
N3 C23' H23D 109.5 . . ?
N3 C23' H23E 109.5 . . ?
H23D C23' H23E 109.5 . . ?
N3 C23' H23F 109.5 . . ?
H23D C23' H23F 109.5 . . ?
H23E C23' H23F 109.5 . . ?
N1S C1S C2S 179.3(7) . . ?
C1S C2S H2SA 109.5 . . ?
C1S C2S H2SB 109.5 . . ?
H2SA C2S H2SB 109.5 . . ?
C1S C2S H2SC 109.5 . . ?
H2SA C2S H2SC 109.5 . . ?
H2SB C2S H2SC 109.5 . . ?
O11A S1A O13A 115.9(3) . . ?
O11A S1A O12A 114.2(2) . . ?
O13A S1A O12A 115.1(3) . . ?
O11A S1A C24A 102.6(2) . . ?
O13A S1A C24A 103.1(2) . . ?
O12A S1A C24A 103.3(2) . . ?
S1A O11A Na 134.6(2) . . ?
F11A C24A F12A 108.6(4) . . ?
F11A C24A F13A 106.9(4) . . ?
F12A C24A F13A 106.7(4) . . ?
F11A C24A S1A 111.5(3) . . ?
F12A C24A S1A 112.6(3) . . ?
F13A C24A S1A 110.2(4) . . ?
O13B S1B O12B 120.2(13) . . ?
O13B S1B O11B 116.5(13) . . ?
O12B S1B O11B 112.1(6) . . ?
O13B S1B C24B 103.6(12) . . ?
O12B S1B C24B 101.0(8) . . ?
O11B S1B C24B 99.0(8) . . ?
O13B S1B Na 104.1(13) . . ?
O12B S1B Na 94.2(4) . . ?
O11B S1B Na 37.0(3) . . ?
C24B S1B Na 135.5(7) . . ?
S1B O11B Na 120.1(5) . . ?
F11B C24B F13B 106.4(14) . . ?
F11B C24B F12B 108.3(14) . . ?
F13B C24B F12B 107.0(14) . . ?
F11B C24B S1B 112.4(12) . . ?
F13B C24B S1B 111.5(13) . . ?
F12B C24B S1B 111.1(12) . . ?

loop_
_geom_bond_atom_site_label_1
_geom_bond_atom_site_label_2
_geom_bond_distance
_geom_bond_site_symmetry_2
_geom_bond_publ_flag
U O7 1.779(3) . ?
U O8 1.784(3) . ?
U O1 2.257(2) . ?
U O2 2.268(2) . ?
U N2 2.542(3) . ?
U N3 2.582(3) . ?
U N1 2.588(3) . ?
U Na 3.5745(13) . ?
Na O11B 2.270(4) . ?
Na O11A 2.270(4) . ?
Na O3 2.364(3) . ?
Na O1 2.384(3) . ?
Na O4 2.414(3) . ?
Na O2 2.426(3) . ?
Na O5 2.430(3) . ?
Na S1B 3.263(9) . ?
O1 C7 1.318(4) . ?
O2 C17 1.318(4) . ?
O3 C12 1.375(4) . ?
O3 C11 1.434(4) . ?
O4 C9 1.419(5) . ?
O4 C10 1.419(5) . ?
O5 C6 1.381(4) . ?
O5 C8 1.436(4) . ?
N1 C1 1.285(5) . ?
N1 C22 1.475(5) . ?
N2 C18 1.283(5) . ?
N2 C19 1.476(5) . ?
N3 C21' 1.427(12) . ?
N3 C20 1.457(7) . ?
N3 C20' 1.461(11) . ?
N3 C21 1.464(7) . ?
N3 C23 1.533(7) . ?
N3 C23' 1.562(10) . ?
C1 C2 1.456(5) . ?
C1 H1 0.9500 . ?
C2 C3 1.396(5) . ?
C2 C7 1.407(5) . ?
C3 C4 1.379(6) . ?
C3 H3 0.9500 . ?
C4 C5 1.398(6) . ?
C4 H4 0.9500 . ?
C5 C6 1.378(5) . ?
C5 H5 0.9500 . ?
C6 C7 1.423(5) . ?
C8 C9 1.509(6) . ?
C8 H8A 0.9900 . ?
C8 H8B 0.9900 . ?
C9 H9A 0.9900 . ?
C9 H9B 0.9900 . ?
C10 C11 1.522(5) . ?
C10 H10A 0.9900 . ?
C10 H10B 0.9900 . ?
C11 H11A 0.9900 . ?
C11 H11B 0.9900 . ?
C12 C13 1.384(5) . ?
C12 C17 1.421(5) . ?
C13 C14 1.402(6) . ?
C13 H13 0.9500 . ?
C14 C15 1.369(6) . ?
C14 H14 0.9500 . ?
C15 C16 1.423(5) . ?
C15 H15 0.9500 . ?
C16 C17 1.403(5) . ?
C16 C18 1.455(6) . ?
C18 H18 0.9500 . ?
C19 C20' 1.549(13) . ?
C19 C20 1.564(8) . ?
C19 H19A 0.9900 . ?
C19 H19B 0.9900 . ?
C19 H19C 0.9900 . ?
C19 H19D 0.9900 . ?
C20 H20A 0.9900 . ?
C20 H20B 0.9900 . ?
C20' H20C 0.9900 . ?
C20' H20D 0.9900 . ?
C21 C22 1.532(8) . ?
C21 H21A 0.9900 . ?
C21 H21B 0.9900 . ?
C21' C22 1.561(12) . ?
C21' H21C 0.9900 . ?
C21' H21D 0.9900 . ?
C22 H22A 0.9900 . ?
C22 H22B 0.9900 . ?
C22 H22C 0.9900 . ?
C22 H22D 0.9900 . ?
C23 H23A 0.9800 . ?
C23 H23B 0.9800 . ?
C23 H23C 0.9800 . ?
C23' H23D 0.9800 . ?
C23' H23E 0.9800 . ?
C23' H23F 0.9800 . ?
N1S C1S 1.128(7) . ?
C1S C2S 1.442(7) . ?
C2S H2SA 0.9800 . ?
C2S H2SB 0.9800 . ?
C2S H2SC 0.9800 . ?
S1A O11A 1.430(3) . ?
S1A O13A 1.431(4) . ?
S1A O12A 1.431(3) . ?
S1A C24A 1.816(5) . ?
C24A F11A 1.315(6) . ?
C24A F12A 1.329(5) . ?
C24A F13A 1.337(5) . ?
S1B O13B 1.411(9) . ?
S1B O12B 1.430(8) . ?
S1B O11B 1.467(8) . ?
S1B C24B 1.838(9) . ?
F12B C24B 1.322(10) . ?
F11B C24B 1.319(10) . ?
F13B C24B 1.322(10) . ?

loop_
_geom_torsion_atom_site_label_1
_geom_torsion_atom_site_label_2
_geom_torsion_atom_site_label_3
_geom_torsion_atom_site_label_4
_geom_torsion
_geom_torsion_site_symmetry_1
_geom_torsion_site_symmetry_2
_geom_torsion_site_symmetry_3
_geom_torsion_site_symmetry_4
_geom_torsion_publ_flag
C22 N1 C1 C2 -175.9(3) . . . . ?
U N1 C1 C2 3.9(6) . . . . ?
N1 C1 C2 C3 169.3(4) . . . . ?
N1 C1 C2 C7 -8.9(6) . . . . ?
C7 C2 C3 C4 1.8(5) . . . . ?
C1 C2 C3 C4 -176.5(4) . . . . ?
C2 C3 C4 C5 0.0(6) . . . . ?
C3 C4 C5 C6 -1.3(6) . . . . ?
C4 C5 C6 O5 179.6(3) . . . . ?
C4 C5 C6 C7 0.8(6) . . . . ?
C8 O5 C6 C5 14.5(5) . . . . ?
Na O5 C6 C5 158.3(3) . . . . ?
C8 O5 C6 C7 -166.7(3) . . . . ?
Na O5 C6 C7 -22.8(4) . . . . ?
U O1 C7 C2 30.8(6) . . . . ?
Na O1 C7 C2 -160.3(3) . . . . ?
U O1 C7 C6 -150.8(3) . . . . ?
Na O1 C7 C6 18.1(4) . . . . ?
C3 C2 C7 O1 176.1(3) . . . . ?
C1 C2 C7 O1 -5.7(5) . . . . ?
C3 C2 C7 C6 -2.3(5) . . . . ?
C1 C2 C7 C6 175.9(3) . . . . ?
C5 C6 C7 O1 -177.5(3) . . . . ?
O5 C6 C7 O1 3.6(5) . . . . ?
C5 C6 C7 C2 1.0(5) . . . . ?
O5 C6 C7 C2 -178.0(3) . . . . ?
C6 O5 C8 C9 -178.1(3) . . . . ?
Na O5 C8 C9 38.1(4) . . . . ?
C10 O4 C9 C8 173.9(3) . . . . ?
Na O4 C9 C8 50.5(4) . . . . ?
O5 C8 C9 O4 -57.1(4) . . . . ?
C9 O4 C10 C11 -73.7(4) . . . . ?
Na O4 C10 C11 53.1(4) . . . . ?
C12 O3 C11 C10 -167.3(3) . . . . ?
Na O3 C11 C10 20.6(4) . . . . ?
O4 C10 C11 O3 -49.7(4) . . . . ?
C11 O3 C12 C13 -1.0(5) . . . . ?
Na O3 C12 C13 171.0(3) . . . . ?
C11 O3 C12 C17 179.3(3) . . . . ?
Na O3 C12 C17 -8.8(4) . . . . ?
O3 C12 C13 C14 176.1(3) . . . . ?
C17 C12 C13 C14 -4.1(5) . . . . ?
C12 C13 C14 C15 -1.3(6) . . . . ?
C13 C14 C15 C16 4.4(6) . . . . ?
C14 C15 C16 C17 -2.0(5) . . . . ?
C14 C15 C16 C18 179.4(4) . . . . ?
U O2 C17 C16 -38.1(5) . . . . ?
Na O2 C17 C16 -179.7(2) . . . . ?
U O2 C17 C12 144.9(3) . . . . ?
Na O2 C17 C12 3.4(4) . . . . ?
C15 C16 C17 O2 179.7(3) . . . . ?
C18 C16 C17 O2 -1.7(5) . . . . ?
C15 C16 C17 C12 -3.3(5) . . . . ?
C18 C16 C17 C12 175.2(3) . . . . ?
O3 C12 C17 O2 3.3(4) . . . . ?
C13 C12 C17 O2 -176.5(3) . . . . ?
O3 C12 C17 C16 -173.8(3) . . . . ?
C13 C12 C17 C16 6.4(5) . . . . ?
C19 N2 C18 C16 178.5(4) . . . . ?
U N2 C18 C16 7.5(5) . . . . ?
C17 C16 C18 N2 14.1(6) . . . . ?
C15 C16 C18 N2 -167.3(4) . . . . ?
C18 N2 C19 C20' 167.4(5) . . . . ?
U N2 C19 C20' -20.7(6) . . . . ?
C18 N2 C19 C20 -137.0(4) . . . . ?
U N2 C19 C20 34.9(4) . . . . ?
C21 N3 C20 C19 174.0(4) . . . . ?
C23 N3 C20 C19 -67.6(5) . . . . ?
U N3 C20 C19 53.5(5) . . . . ?
N2 C19 C20 N3 -59.6(5) . . . . ?
C21' N3 C20' C19 -178.0(6) . . . . ?
C23' N3 C20' C19 59.4(8) . . . . ?
U N3 C20' C19 -59.8(6) . . . . ?
N2 C19 C20' N3 55.6(7) . . . . ?
C20 N3 C21 C22 -173.6(4) . . . . ?
C23 N3 C21 C22 68.2(5) . . . . ?
U N3 C21 C22 -53.2(5) . . . . ?
C20' N3 C21' C22 174.0(6) . . . . ?
C23' N3 C21' C22 -64.8(8) . . . . ?
U N3 C21' C22 57.1(7) . . . . ?
C1 N1 C22 C21 148.1(4) . . . . ?
U N1 C22 C21 -31.8(4) . . . . ?
C1 N1 C22 C21' -158.5(5) . . . . ?
U N1 C22 C21' 21.6(6) . . . . ?
N3 C21 C22 N1 57.8(5) . . . . ?
N3 C21' C22 N1 -54.3(8) . . . . ?
O13A S1A O11A Na -118.4(4) . . . . ?
O12A S1A O11A Na 19.0(5) . . . . ?
C24A S1A O11A Na 130.1(3) . . . . ?
O11A S1A C24A F11A -176.2(4) . . . . ?
O13A S1A C24A F11A 63.0(5) . . . . ?
O12A S1A C24A F11A -57.2(4) . . . . ?
O11A S1A C24A F12A 61.4(4) . . . . ?
O13A S1A C24A F12A -59.4(4) . . . . ?
O12A S1A C24A F12A -179.6(4) . . . . ?
O11A S1A C24A F13A -57.6(4) . . . . ?
O13A S1A C24A F13A -178.4(3) . . . . ?
O12A S1A C24A F13A 61.4(4) . . . . ?
O13B S1B O11B Na 77.9(15) . . . . ?
O12B S1B O11B Na -66.0(8) . . . . ?
C24B S1B O11B Na -171.8(7) . . . . ?
O13B S1B C24B F11B -55(2) . . . . ?
O12B S1B C24B F11B 70.1(18) . . . . ?
O11B S1B C24B F11B -175.1(17) . . . . ?
Na S1B C24B F11B 177.9(16) . . . . ?
O13B S1B C24B F13B -174(2) . . . . ?
O12B S1B C24B F13B -49.2(19) . . . . ?
O11B S1B C24B F13B 65.5(19) . . . . ?
Na S1B C24B F13B 59(2) . . . . ?
O13B S1B C24B F12B 67(2) . . . . ?
O12B S1B C24B F12B -168.4(18) . . . . ?
O11B S1B C24B F12B -53.7(18) . . . . ?
Na S1B C24B F12B -61(2) . . . . ?
